data_7718042
loop_
_publ_author_name
'Tsui, Tz-Ching'
'Lan, Hao-Yuan'
'Li, Han-Jung'
'Kuo, Ting-Shen'
'Liu, Hsueh-Ju'

_publ_section_title
;
 Flexible bidentate aluminum Lewis acids for host-guest complex formation.
;
_journal_issue 13
_journal_name_full 'Dalton transactions (Cambridge, England : 2003)'
_journal_page_first 5311
_journal_page_last 5318
_journal_paper_doi 10.1039/d4dt03288h
_journal_volume 54
_journal_year 2025
_chemical_formula_moiety 'C38 H54 Al2 Cl4 N4 Si2'
_chemical_formula_sum 'C38 H54 Al2 Cl4 N4 Si2'
_chemical_formula_weight 818.79
_space_group_crystal_system triclinic
_space_group_IT_number 2
_space_group_name_Hall '-P 1'
_space_group_name_H-M_alt 'P -1'
_atom_sites_solution_hydrogens geom
_audit_creation_method SHELXL-2014/7
_audit_update_record
;
2025-02-05 deposited with the CCDC.	2025-02-07 downloaded from the CCDC.
;
_cell_angle_alpha 104.981(2)
_cell_angle_beta 90.704(2)
_cell_angle_gamma 96.782(2)
_cell_formula_units_Z 2
_cell_length_a 11.1488(7)
_cell_length_b 13.9273(10)
_cell_length_c 14.8262(11)
_cell_measurement_reflns_used 9921
_cell_measurement_temperature 200(2)
_cell_measurement_theta_max 24.884
_cell_measurement_theta_min 2.239
_cell_volume 2206.1(3)
_computing_data_collection 'Bruker APEX4'
_computing_data_reduction 'Bruker APEX4'
_computing_molecular_graphics 'ORTEP-3 for Windows V1.08'
_computing_publication_material 'WinGx 2014'
_computing_structure_refinement 'SHELXL-2014/7 (Sheldrick, 2014)'
_computing_structure_solution 'WinGx 2014'
_diffrn_ambient_temperature 200(2)
_diffrn_measured_fraction_theta_full 0.999
_diffrn_measured_fraction_theta_max 0.999
_diffrn_measurement_device_type 'Bruker D8 Venture'
_diffrn_radiation_type MoK\a
_diffrn_radiation_wavelength 0.71073
_diffrn_reflns_av_R_equivalents 0.0752
_diffrn_reflns_av_unetI/netI 0.0441
_diffrn_reflns_Laue_measured_fraction_full 0.999
_diffrn_reflns_Laue_measured_fraction_max 0.999
_diffrn_reflns_limit_h_max 13
_diffrn_reflns_limit_h_min -13
_diffrn_reflns_limit_k_max 16
_diffrn_reflns_limit_k_min -16
_diffrn_reflns_limit_l_max 17
_diffrn_reflns_limit_l_min -17
_diffrn_reflns_number 60691
_diffrn_reflns_point_group_measured_fraction_full 0.999
_diffrn_reflns_point_group_measured_fraction_max 0.999
_diffrn_reflns_theta_full 25.017
_diffrn_reflns_theta_max 25.017
_diffrn_reflns_theta_min 2.239
_exptl_absorpt_coefficient_mu 0.393
_exptl_absorpt_correction_T_max 0.9730
_exptl_absorpt_correction_T_min 0.9255
_exptl_absorpt_correction_type multi-scan
_exptl_absorpt_process_details SADABS
_exptl_crystal_colour orange
_exptl_crystal_density_diffrn 1.233
_exptl_crystal_description prism
_exptl_crystal_F_000 864
_exptl_crystal_size_max 0.200
_exptl_crystal_size_mid 0.160
_exptl_crystal_size_min 0.070
_refine_diff_density_max 0.379
_refine_diff_density_min -0.417
_refine_diff_density_rms 0.107
_refine_ls_extinction_method none
_refine_ls_goodness_of_fit_ref 1.124
_refine_ls_hydrogen_treatment constr
_refine_ls_matrix_type full
_refine_ls_number_parameters 451
_refine_ls_number_reflns 7780
_refine_ls_number_restraints 0
_refine_ls_restrained_S_all 1.124
_refine_ls_R_factor_all 0.0695
_refine_ls_R_factor_gt 0.0403
_refine_ls_shift/su_max 0.001
_refine_ls_shift/su_mean 0.000
_refine_ls_structure_factor_coef Fsqd
_refine_ls_weighting_details 'w=1/[\s^2^(Fo^2^)+(0.0497P)^2^+1.0644P] where P=(Fo^2^+2Fc^2^)/3'
_refine_ls_weighting_scheme calc
_refine_ls_wR_factor_gt 0.0960
_refine_ls_wR_factor_ref 0.1214
_reflns_Friedel_coverage 0.000
_reflns_number_gt 5765
_reflns_number_total 7780
_reflns_threshold_expression 'I > 2\s(I)'
_cod_data_source_file d4dt03288h2.cif
_cod_data_source_block shelx_CCDC6
_cod_depositor_comments 'Adding full bibliography for 7718036--7718044.cif.'
_cod_database_code 7718042
_shelx_shelxl_version_number 2014/7
_shelx_space_group_comment
;
The symmetry employed for this shelxl refinement is uniquely defined
by the following loop, which should always be used as a source of
symmetry information in preference to the above space-group names.
They are only intended as comments.
;
_shelx_estimated_absorpt_t_min 0.925
_shelx_estimated_absorpt_t_max 0.973

loop_
_space_group_symop_operation_xyz
'x, y, z'
'-x, -y, -z'

loop_
_atom_site_label
_atom_site_type_symbol
_atom_site_fract_x
_atom_site_fract_y
_atom_site_fract_z
_atom_site_U_iso_or_equiv
_atom_site_adp_type
_atom_site_occupancy
_atom_site_site_symmetry_order
_atom_site_calc_flag
_atom_site_refinement_flags_posn
_atom_site_refinement_flags_adp
_atom_site_refinement_flags_occupancy
_atom_site_disorder_assembly
_atom_site_disorder_group
C1 C 0.9463(2) 0.1689(2) 0.67022(18) 0.0296(6) Uani 1 1 d . . . . .
C2 C 0.8516(2) 0.0934(2) 0.62810(18) 0.0303(6) Uani 1 1 d . . . . .
C3 C 0.7248(3) 0.1166(2) 0.6122(2) 0.0354(7) Uani 1 1 d . . . . .
H3 H 0.7145 0.1812 0.6585 0.042 Uiso 1 1 calc R U . . .
C4 C 0.7095(3) 0.1323(3) 0.5147(2) 0.0462(8) Uani 1 1 d . . . . .
H4A H 0.6272 0.1473 0.5054 0.069 Uiso 1 1 calc R U . . .
H4B H 0.7678 0.1884 0.5085 0.069 Uiso 1 1 calc R U . . .
H4C H 0.7235 0.0713 0.4676 0.069 Uiso 1 1 calc R U . . .
C5 C 0.6237(3) 0.0373(3) 0.6256(3) 0.0552(9) Uani 1 1 d . . . . .
H5A H 0.5449 0.0577 0.6141 0.083 Uiso 1 1 calc R U . . .
H5B H 0.6320 -0.0272 0.5815 0.083 Uiso 1 1 calc R U . . .
H5C H 0.6295 0.0307 0.6897 0.083 Uiso 1 1 calc R U . . .
C6 C 0.8775(3) -0.0052(2) 0.5968(2) 0.0394(7) Uani 1 1 d . . . . .
H6 H 0.8145 -0.0564 0.5678 0.047 Uiso 1 1 calc R U . . .
C7 C 0.9924(3) -0.0298(2) 0.6069(2) 0.0445(8) Uani 1 1 d . . . . .
H7 H 1.0081 -0.0974 0.5859 0.053 Uiso 1 1 calc R U . . .
C8 C 1.0836(3) 0.0445(2) 0.6477(2) 0.0434(8) Uani 1 1 d . . . . .
H8 H 1.1626 0.0272 0.6541 0.052 Uiso 1 1 calc R U . . .
C9 C 1.0644(3) 0.1444(2) 0.67994(19) 0.0341(7) Uani 1 1 d . . . . .
C10 C 1.1722(3) 0.2217(2) 0.7218(2) 0.0442(8) Uani 1 1 d . . . . .
H10 H 1.1416 0.2877 0.7470 0.053 Uiso 1 1 calc R U . . .
C11 C 1.2633(3) 0.2336(3) 0.6477(3) 0.0637(10) Uani 1 1 d . . . . .
H11A H 1.3314 0.2837 0.6768 0.096 Uiso 1 1 calc R U . . .
H11B H 1.2929 0.1693 0.6207 0.096 Uiso 1 1 calc R U . . .
H11C H 1.2239 0.2555 0.5984 0.096 Uiso 1 1 calc R U . . .
C12 C 1.2356(3) 0.1950(3) 0.8031(3) 0.0691(12) Uani 1 1 d . . . . .
H12A H 1.3044 0.2461 0.8283 0.104 Uiso 1 1 calc R U . . .
H12B H 1.1784 0.1923 0.8523 0.104 Uiso 1 1 calc R U . . .
H12C H 1.2645 0.1296 0.7805 0.104 Uiso 1 1 calc R U . . .
C13 C 0.8106(3) 0.1846(2) 0.8550(2) 0.0485(8) Uani 1 1 d . . . . .
H13A H 0.7891 0.2015 0.9207 0.073 Uiso 1 1 calc R U . . .
H13B H 0.7376 0.1563 0.8150 0.073 Uiso 1 1 calc R U . . .
H13C H 0.8682 0.1353 0.8453 0.073 Uiso 1 1 calc R U . . .
C14 C 1.0077(3) 0.3584(3) 0.9117(2) 0.0505(9) Uani 1 1 d . . . . .
H14A H 0.9774 0.3714 0.9750 0.076 Uiso 1 1 calc R U . . .
H14B H 1.0696 0.3130 0.9059 0.076 Uiso 1 1 calc R U . . .
H14C H 1.0428 0.4216 0.9000 0.076 Uiso 1 1 calc R U . . .
C15 C 0.7670(2) 0.3916(2) 0.83955(18) 0.0299(6) Uani 1 1 d . . . . .
C16 C 0.8022(3) 0.4951(2) 0.8660(2) 0.0329(7) Uani 1 1 d . . . . .
H16 H 0.8856 0.5194 0.8780 0.040 Uiso 1 1 calc R U . . .
C17 C 0.7195(2) 0.5630(2) 0.8751(2) 0.0342(7) Uani 1 1 d . . . . .
H17 H 0.7477 0.6326 0.8935 0.041 Uiso 1 1 calc R U . . .
C18 C 0.5951(2) 0.5323(2) 0.85809(18) 0.0287(6) Uani 1 1 d . . . . .
C19 C 0.5602(3) 0.4291(2) 0.83365(19) 0.0331(7) Uani 1 1 d . . . . .
H19 H 0.4766 0.4047 0.8232 0.040 Uiso 1 1 calc R U . . .
C20 C 0.6429(3) 0.3609(2) 0.8241(2) 0.0347(7) Uani 1 1 d . . . . .
H20 H 0.6146 0.2913 0.8066 0.042 Uiso 1 1 calc R U . . .
C21 C 0.5179(3) 0.7194(2) 0.9885(2) 0.0408(7) Uani 1 1 d . . . . .
H21A H 0.5096 0.6850 1.0385 0.061 Uiso 1 1 calc R U . . .
H21B H 0.6009 0.7526 0.9906 0.061 Uiso 1 1 calc R U . . .
H21C H 0.4614 0.7695 0.9971 0.061 Uiso 1 1 calc R U . . .
C22 C 0.3325(3) 0.5558(2) 0.8785(2) 0.0446(8) Uani 1 1 d . . . . .
H22A H 0.3332 0.5244 0.9305 0.067 Uiso 1 1 calc R U . . .
H22B H 0.2710 0.6018 0.8878 0.067 Uiso 1 1 calc R U . . .
H22C H 0.3138 0.5039 0.8197 0.067 Uiso 1 1 calc R U . . .
C23 C 0.4912(3) 0.7952(2) 0.81297(19) 0.0340(7) Uani 1 1 d . . . . .
C24 C 0.5972(3) 0.8632(2) 0.8403(2) 0.0447(8) Uani 1 1 d . . . . .
C25 C 0.7218(3) 0.8306(3) 0.8381(2) 0.0526(9) Uani 1 1 d . . . . .
H25 H 0.7113 0.7559 0.8255 0.063 Uiso 1 1 calc R U . . .
C26 C 0.7978(4) 0.8734(4) 0.9304(3) 0.0872(15) Uani 1 1 d . . . . .
H26A H 0.8770 0.8490 0.9237 0.131 Uiso 1 1 calc R U . . .
H26B H 0.8086 0.9467 0.9454 0.131 Uiso 1 1 calc R U . . .
H26C H 0.7561 0.8515 0.9808 0.131 Uiso 1 1 calc R U . . .
C27 C 0.7942(3) 0.8576(3) 0.7590(3) 0.0595(10) Uani 1 1 d . . . . .
H27A H 0.8743 0.8354 0.7597 0.089 Uiso 1 1 calc R U . . .
H27B H 0.7515 0.8243 0.6989 0.089 Uiso 1 1 calc R U . . .
H27C H 0.8031 0.9303 0.7679 0.089 Uiso 1 1 calc R U . . .
C28 C 0.5855(4) 0.9658(3) 0.8686(2) 0.0607(10) Uani 1 1 d . . . . .
H28 H 0.6557 1.0128 0.8890 0.073 Uiso 1 1 calc R U . . .
C29 C 0.4745(4) 0.9998(3) 0.8675(3) 0.0695(12) Uani 1 1 d . . . . .
H29 H 0.4690 1.0697 0.8857 0.083 Uiso 1 1 calc R U . . .
C30 C 0.3729(4) 0.9335(3) 0.8403(3) 0.0593(10) Uani 1 1 d . . . . .
H30 H 0.2970 0.9580 0.8398 0.071 Uiso 1 1 calc R U . . .
C31 C 0.3774(3) 0.8306(2) 0.8131(2) 0.0412(8) Uani 1 1 d . . . . .
C32 C 0.2600(3) 0.7622(3) 0.7844(2) 0.0444(8) Uani 1 1 d . . . . .
H32 H 0.2786 0.6917 0.7732 0.053 Uiso 1 1 calc R U . . .
C33 C 0.1669(3) 0.7784(3) 0.8600(3) 0.0698(11) Uani 1 1 d . . . . .
H33A H 0.0928 0.7324 0.8379 0.105 Uiso 1 1 calc R U . . .
H33B H 0.1997 0.7656 0.9168 0.105 Uiso 1 1 calc R U . . .
H33C H 0.1484 0.8477 0.8739 0.105 Uiso 1 1 calc R U . . .
C34 C 0.2052(4) 0.7732(3) 0.6927(3) 0.0720(12) Uani 1 1 d . . . . .
H34A H 0.1294 0.7281 0.6759 0.108 Uiso 1 1 calc R U . . .
H34B H 0.1892 0.8425 0.7007 0.108 Uiso 1 1 calc R U . . .
H34C H 0.2621 0.7560 0.6429 0.108 Uiso 1 1 calc R U . . .
C35 C 0.6117(2) 0.4484(2) 0.62790(19) 0.0302(6) Uani 1 1 d . . . . .
H35 H 0.5317 0.4154 0.6254 0.036 Uiso 1 1 calc R U . . .
C36 C 0.7076(2) 0.3938(2) 0.62467(19) 0.0300(6) Uani 1 1 d . . . . .
H36 H 0.6924 0.3242 0.6206 0.036 Uiso 1 1 calc R U . . .
C37 C 0.8382(3) 0.5336(2) 0.6260(2) 0.0354(7) Uani 1 1 d . . . . .
H37 H 0.9178 0.5650 0.6227 0.042 Uiso 1 1 calc R U . . .
C38 C 0.7431(2) 0.5878(2) 0.6297(2) 0.0349(7) Uani 1 1 d . . . . .
H38 H 0.7580 0.6562 0.6290 0.042 Uiso 1 1 calc R U . . .
Al1 Al 0.96303(7) 0.36524(6) 0.64673(6) 0.0290(2) Uani 1 1 d . . . . .
Al2 Al 0.49365(7) 0.63134(6) 0.66051(6) 0.0294(2) Uani 1 1 d . . . . .
Cl1 Cl 1.01845(7) 0.31438(6) 0.50799(5) 0.0452(2) Uani 1 1 d . . . . .
Cl2 Cl 1.07609(6) 0.49381(6) 0.72541(6) 0.0459(2) Uani 1 1 d . . . . .
Cl3 Cl 0.53592(7) 0.73014(6) 0.57462(5) 0.0424(2) Uani 1 1 d . . . . .
Cl4 Cl 0.34501(6) 0.52115(6) 0.60293(5) 0.0425(2) Uani 1 1 d . . . . .
N1 N 0.91973(19) 0.27138(16) 0.70784(15) 0.0281(5) Uani 1 1 d . . . . .
N2 N 0.4987(2) 0.68791(16) 0.78454(15) 0.0291(5) Uani 1 1 d . . . . .
N3 N 0.62830(19) 0.54641(16) 0.63439(14) 0.0271(5) Uani 1 1 d . . . . .
N4 N 0.82122(19) 0.43676(16) 0.62708(15) 0.0284(5) Uani 1 1 d . . . . .
Si1 Si 0.88035(7) 0.29949(6) 0.82488(5) 0.0329(2) Uani 1 1 d . . . . .
Si2 Si 0.48381(7) 0.62677(6) 0.87374(5) 0.02947(19) Uani 1 1 d . . . . .

loop_
_atom_site_aniso_label
_atom_site_aniso_U_11
_atom_site_aniso_U_22
_atom_site_aniso_U_33
_atom_site_aniso_U_23
_atom_site_aniso_U_13
_atom_site_aniso_U_12
C1 0.0394(16) 0.0276(15) 0.0236(15) 0.0083(12) 0.0013(12) 0.0077(12)
C2 0.0418(16) 0.0276(15) 0.0224(15) 0.0083(12) 0.0000(12) 0.0045(12)
C3 0.0408(16) 0.0307(16) 0.0339(17) 0.0084(13) -0.0023(13) 0.0014(13)
C4 0.054(2) 0.050(2) 0.0366(18) 0.0121(16) -0.0040(15) 0.0134(16)
C5 0.047(2) 0.051(2) 0.069(3) 0.0240(19) -0.0041(17) -0.0069(16)
C6 0.059(2) 0.0281(16) 0.0292(17) 0.0054(13) 0.0005(14) 0.0032(14)
C7 0.065(2) 0.0312(18) 0.0403(19) 0.0095(15) 0.0086(16) 0.0178(16)
C8 0.0511(19) 0.0432(19) 0.0407(19) 0.0128(15) 0.0042(15) 0.0201(16)
C9 0.0428(17) 0.0347(17) 0.0278(16) 0.0111(13) 0.0000(13) 0.0111(13)
C10 0.0410(18) 0.0440(19) 0.049(2) 0.0119(16) -0.0088(15) 0.0119(14)
C11 0.045(2) 0.072(3) 0.075(3) 0.023(2) 0.0015(18) 0.0009(18)
C12 0.066(2) 0.078(3) 0.065(3) 0.017(2) -0.026(2) 0.022(2)
C13 0.079(2) 0.0370(18) 0.0338(18) 0.0150(15) 0.0103(16) 0.0128(17)
C14 0.064(2) 0.052(2) 0.0332(18) 0.0027(16) -0.0109(15) 0.0179(17)
C15 0.0410(16) 0.0297(16) 0.0200(14) 0.0085(12) 0.0033(12) 0.0039(12)
C16 0.0335(15) 0.0310(16) 0.0333(16) 0.0089(13) -0.0035(12) -0.0008(12)
C17 0.0407(17) 0.0255(15) 0.0350(17) 0.0076(13) -0.0023(13) -0.0001(13)
C18 0.0346(15) 0.0324(16) 0.0206(14) 0.0114(12) -0.0002(11) 0.0008(12)
C19 0.0353(15) 0.0339(17) 0.0300(16) 0.0112(13) 0.0031(12) -0.0023(13)
C20 0.0462(17) 0.0252(15) 0.0312(16) 0.0078(13) 0.0026(13) -0.0022(13)
C21 0.0555(19) 0.0421(19) 0.0259(16) 0.0097(14) 0.0051(14) 0.0082(15)
C22 0.0384(17) 0.054(2) 0.047(2) 0.0252(17) 0.0008(14) 0.0046(15)
C23 0.0561(19) 0.0257(15) 0.0216(15) 0.0086(12) 0.0023(13) 0.0051(14)
C24 0.062(2) 0.0394(19) 0.0333(18) 0.0146(15) 0.0011(15) -0.0022(16)
C25 0.058(2) 0.049(2) 0.053(2) 0.0268(18) -0.0082(17) -0.0150(17)
C26 0.069(3) 0.128(4) 0.062(3) 0.042(3) -0.015(2) -0.033(3)
C27 0.065(2) 0.054(2) 0.060(2) 0.0234(19) 0.0055(19) -0.0080(18)
C28 0.095(3) 0.034(2) 0.048(2) 0.0120(17) 0.002(2) -0.013(2)
C29 0.109(3) 0.036(2) 0.065(3) 0.0097(19) 0.019(2) 0.021(2)
C30 0.080(3) 0.040(2) 0.061(2) 0.0113(18) 0.013(2) 0.021(2)
C31 0.064(2) 0.0366(18) 0.0259(16) 0.0094(14) 0.0079(14) 0.0165(15)
C32 0.0492(19) 0.052(2) 0.0357(18) 0.0110(15) 0.0023(14) 0.0228(16)
C33 0.073(3) 0.075(3) 0.063(3) 0.015(2) 0.027(2) 0.021(2)
C34 0.079(3) 0.089(3) 0.057(3) 0.030(2) -0.012(2) 0.025(2)
C35 0.0350(15) 0.0276(16) 0.0279(15) 0.0086(12) 0.0002(12) 0.0015(12)
C36 0.0355(16) 0.0262(15) 0.0294(16) 0.0100(12) 0.0003(12) 0.0015(12)
C37 0.0317(15) 0.0319(17) 0.0468(19) 0.0202(14) 0.0029(13) -0.0007(12)
C38 0.0386(16) 0.0290(16) 0.0415(18) 0.0176(14) 0.0010(13) 0.0039(13)
Al1 0.0294(4) 0.0272(5) 0.0321(5) 0.0107(4) 0.0007(3) 0.0037(3)
Al2 0.0352(5) 0.0333(5) 0.0211(4) 0.0075(4) 0.0002(3) 0.0092(4)
Cl1 0.0579(5) 0.0443(5) 0.0379(4) 0.0161(4) 0.0141(4) 0.0112(4)
Cl2 0.0370(4) 0.0376(4) 0.0594(5) 0.0113(4) -0.0100(4) -0.0064(3)
Cl3 0.0594(5) 0.0433(5) 0.0319(4) 0.0188(3) 0.0043(3) 0.0165(4)
Cl4 0.0368(4) 0.0521(5) 0.0329(4) 0.0020(3) -0.0016(3) 0.0031(3)
N1 0.0349(12) 0.0239(12) 0.0258(12) 0.0060(10) -0.0013(10) 0.0061(10)
N2 0.0388(13) 0.0277(13) 0.0218(12) 0.0073(10) 0.0010(10) 0.0065(10)
N3 0.0347(13) 0.0302(13) 0.0178(12) 0.0083(10) 0.0018(9) 0.0047(10)
N4 0.0310(12) 0.0307(13) 0.0251(12) 0.0108(10) 0.0014(9) 0.0024(10)
Si1 0.0462(5) 0.0288(4) 0.0246(4) 0.0074(3) -0.0012(3) 0.0071(4)
Si2 0.0343(4) 0.0336(4) 0.0222(4) 0.0105(3) 0.0003(3) 0.0039(3)

loop_
_atom_type_symbol
_atom_type_description
_atom_type_scat_dispersion_real
_atom_type_scat_dispersion_imag
_atom_type_scat_source
C C 0.0033 0.0016 'International Tables Vol C Tables 4.2.6.8 and 6.1.1.4'
H H 0.0000 0.0000 'International Tables Vol C Tables 4.2.6.8 and 6.1.1.4'
Al Al 0.0645 0.0514 'International Tables Vol C Tables 4.2.6.8 and 6.1.1.4'
Cl Cl 0.1484 0.1585 'International Tables Vol C Tables 4.2.6.8 and 6.1.1.4'
N N 0.0061 0.0033 'International Tables Vol C Tables 4.2.6.8 and 6.1.1.4'
Si Si 0.0817 0.0704 'International Tables Vol C Tables 4.2.6.8 and 6.1.1.4'

loop_
_geom_angle_atom_site_label_1
_geom_angle_atom_site_label_2
_geom_angle_atom_site_label_3
_geom_angle
_geom_angle_site_symmetry_1
_geom_angle_site_symmetry_3
_geom_angle_publ_flag
C2 C1 C9 120.2(3) . . ?
C2 C1 N1 119.3(2) . . ?
C9 C1 N1 120.4(2) . . ?
C6 C2 C1 118.5(3) . . ?
C6 C2 C3 119.3(3) . . ?
C1 C2 C3 122.1(2) . . ?
C2 C3 C4 110.4(2) . . ?
C2 C3 C5 114.5(3) . . ?
C4 C3 C5 109.2(3) . . ?
C2 C3 H3 107.5 . . ?
C4 C3 H3 107.5 . . ?
C5 C3 H3 107.5 . . ?
C3 C4 H4A 109.5 . . ?
C3 C4 H4B 109.5 . . ?
H4A C4 H4B 109.5 . . ?
C3 C4 H4C 109.5 . . ?
H4A C4 H4C 109.5 . . ?
H4B C4 H4C 109.5 . . ?
C3 C5 H5A 109.5 . . ?
C3 C5 H5B 109.5 . . ?
H5A C5 H5B 109.5 . . ?
C3 C5 H5C 109.5 . . ?
H5A C5 H5C 109.5 . . ?
H5B C5 H5C 109.5 . . ?
C7 C6 C2 121.5(3) . . ?
C7 C6 H6 119.2 . . ?
C2 C6 H6 119.2 . . ?
C8 C7 C6 119.2(3) . . ?
C8 C7 H7 120.4 . . ?
C6 C7 H7 120.4 . . ?
C7 C8 C9 122.3(3) . . ?
C7 C8 H8 118.8 . . ?
C9 C8 H8 118.8 . . ?
C8 C9 C1 118.2(3) . . ?
C8 C9 C10 118.3(3) . . ?
C1 C9 C10 123.5(3) . . ?
C9 C10 C11 111.4(3) . . ?
C9 C10 C12 111.6(3) . . ?
C11 C10 C12 109.8(3) . . ?
C9 C10 H10 107.9 . . ?
C11 C10 H10 107.9 . . ?
C12 C10 H10 107.9 . . ?
C10 C11 H11A 109.5 . . ?
C10 C11 H11B 109.5 . . ?
H11A C11 H11B 109.5 . . ?
C10 C11 H11C 109.5 . . ?
H11A C11 H11C 109.5 . . ?
H11B C11 H11C 109.5 . . ?
C10 C12 H12A 109.5 . . ?
C10 C12 H12B 109.5 . . ?
H12A C12 H12B 109.5 . . ?
C10 C12 H12C 109.5 . . ?
H12A C12 H12C 109.5 . . ?
H12B C12 H12C 109.5 . . ?
Si1 C13 H13A 109.5 . . ?
Si1 C13 H13B 109.5 . . ?
H13A C13 H13B 109.5 . . ?
Si1 C13 H13C 109.5 . . ?
H13A C13 H13C 109.5 . . ?
H13B C13 H13C 109.5 . . ?
Si1 C14 H14A 109.5 . . ?
Si1 C14 H14B 109.5 . . ?
H14A C14 H14B 109.5 . . ?
Si1 C14 H14C 109.5 . . ?
H14A C14 H14C 109.5 . . ?
H14B C14 H14C 109.5 . . ?
C20 C15 C16 116.0(2) . . ?
C20 C15 Si1 122.1(2) . . ?
C16 C15 Si1 121.9(2) . . ?
C17 C16 C15 122.1(3) . . ?
C17 C16 H16 118.9 . . ?
C15 C16 H16 119.0 . . ?
C16 C17 C18 122.0(3) . . ?
C16 C17 H17 119.0 . . ?
C18 C17 H17 119.0 . . ?
C19 C18 C17 115.8(3) . . ?
C19 C18 Si2 123.1(2) . . ?
C17 C18 Si2 121.1(2) . . ?
C20 C19 C18 122.3(3) . . ?
C20 C19 H19 118.8 . . ?
C18 C19 H19 118.8 . . ?
C19 C20 C15 121.8(3) . . ?
C19 C20 H20 119.1 . . ?
C15 C20 H20 119.1 . . ?
Si2 C21 H21A 109.5 . . ?
Si2 C21 H21B 109.5 . . ?
H21A C21 H21B 109.5 . . ?
Si2 C21 H21C 109.5 . . ?
H21A C21 H21C 109.5 . . ?
H21B C21 H21C 109.5 . . ?
Si2 C22 H22A 109.5 . . ?
Si2 C22 H22B 109.5 . . ?
H22A C22 H22B 109.5 . . ?
Si2 C22 H22C 109.5 . . ?
H22A C22 H22C 109.5 . . ?
H22B C22 H22C 109.5 . . ?
C24 C23 C31 120.3(3) . . ?
C24 C23 N2 120.0(3) . . ?
C31 C23 N2 119.8(3) . . ?
C28 C24 C23 118.0(3) . . ?
C28 C24 C25 119.1(3) . . ?
C23 C24 C25 122.9(3) . . ?
C24 C25 C27 111.7(3) . . ?
C24 C25 C26 114.1(3) . . ?
C27 C25 C26 108.4(3) . . ?
C24 C25 H25 107.4 . . ?
C27 C25 H25 107.4 . . ?
C26 C25 H25 107.4 . . ?
C25 C26 H26A 109.5 . . ?
C25 C26 H26B 109.5 . . ?
H26A C26 H26B 109.5 . . ?
C25 C26 H26C 109.5 . . ?
H26A C26 H26C 109.5 . . ?
H26B C26 H26C 109.5 . . ?
C25 C27 H27A 109.5 . . ?
C25 C27 H27B 109.5 . . ?
H27A C27 H27B 109.5 . . ?
C25 C27 H27C 109.5 . . ?
H27A C27 H27C 109.5 . . ?
H27B C27 H27C 109.5 . . ?
C29 C28 C24 121.4(4) . . ?
C29 C28 H28 119.3 . . ?
C24 C28 H28 119.3 . . ?
C30 C29 C28 120.1(3) . . ?
C30 C29 H29 120.0 . . ?
C28 C29 H29 120.0 . . ?
C29 C30 C31 121.7(4) . . ?
C29 C30 H30 119.2 . . ?
C31 C30 H30 119.2 . . ?
C30 C31 C23 118.6(3) . . ?
C30 C31 C32 118.1(3) . . ?
C23 C31 C32 123.3(3) . . ?
C31 C32 C33 112.9(3) . . ?
C31 C32 C34 111.4(3) . . ?
C33 C32 C34 109.8(3) . . ?
C31 C32 H32 107.5 . . ?
C33 C32 H32 107.5 . . ?
C34 C32 H32 107.5 . . ?
C32 C33 H33A 109.5 . . ?
C32 C33 H33B 109.5 . . ?
H33A C33 H33B 109.5 . . ?
C32 C33 H33C 109.5 . . ?
H33A C33 H33C 109.5 . . ?
H33B C33 H33C 109.5 . . ?
C32 C34 H34A 109.5 . . ?
C32 C34 H34B 109.5 . . ?
H34A C34 H34B 109.5 . . ?
C32 C34 H34C 109.5 . . ?
H34A C34 H34C 109.5 . . ?
H34B C34 H34C 109.5 . . ?
N3 C35 C36 121.7(3) . . ?
N3 C35 H35 119.1 . . ?
C36 C35 H35 119.1 . . ?
N4 C36 C35 121.2(3) . . ?
N4 C36 H36 119.4 . . ?
C35 C36 H36 119.4 . . ?
N4 C37 C38 121.3(3) . . ?
N4 C37 H37 119.4 . . ?
C38 C37 H37 119.4 . . ?
N3 C38 C37 121.5(3) . . ?
N3 C38 H38 119.3 . . ?
C37 C38 H38 119.3 . . ?
N1 Al1 N4 111.04(10) . . ?
N1 Al1 Cl1 116.96(8) . . ?
N4 Al1 Cl1 101.43(7) . . ?
N1 Al1 Cl2 115.23(8) . . ?
N4 Al1 Cl2 96.71(7) . . ?
Cl1 Al1 Cl2 112.54(5) . . ?
N2 Al2 N3 107.53(10) . . ?
N2 Al2 Cl3 116.22(8) . . ?
N3 Al2 Cl3 101.29(7) . . ?
N2 Al2 Cl4 117.47(9) . . ?
N3 Al2 Cl4 99.59(7) . . ?
Cl3 Al2 Cl4 111.77(5) . . ?
C1 N1 Si1 114.45(17) . . ?
C1 N1 Al1 120.21(18) . . ?
Si1 N1 Al1 123.47(13) . . ?
C23 N2 Si2 115.49(17) . . ?
C23 N2 Al2 116.03(17) . . ?
Si2 N2 Al2 127.38(13) . . ?
C35 N3 C38 116.6(2) . . ?
C35 N3 Al2 122.31(18) . . ?
C38 N3 Al2 120.88(19) . . ?
C36 N4 C37 117.3(2) . . ?
C36 N4 Al1 121.68(18) . . ?
C37 N4 Al1 120.66(18) . . ?
N1 Si1 C13 110.43(13) . . ?
N1 Si1 C14 115.14(14) . . ?
C13 Si1 C14 107.73(16) . . ?
N1 Si1 C15 107.50(11) . . ?
C13 Si1 C15 109.12(14) . . ?
C14 Si1 C15 106.75(14) . . ?
N2 Si2 C21 109.52(13) . . ?
N2 Si2 C22 115.57(13) . . ?
C21 Si2 C22 107.69(15) . . ?
N2 Si2 C18 109.20(11) . . ?
C21 Si2 C18 108.65(13) . . ?
C22 Si2 C18 105.99(14) . . ?

loop_
_geom_bond_atom_site_label_1
_geom_bond_atom_site_label_2
_geom_bond_distance
_geom_bond_site_symmetry_2
_geom_bond_publ_flag
C1 C2 1.412(4) . ?
C1 C9 1.413(4) . ?
C1 N1 1.459(3) . ?
C2 C6 1.396(4) . ?
C2 C3 1.516(4) . ?
C3 C4 1.527(4) . ?
C3 C5 1.536(4) . ?
C3 H3 1.0000 . ?
C4 H4A 0.9800 . ?
C4 H4B 0.9800 . ?
C4 H4C 0.9800 . ?
C5 H5A 0.9800 . ?
C5 H5B 0.9800 . ?
C5 H5C 0.9800 . ?
C6 C7 1.381(4) . ?
C6 H6 0.9500 . ?
C7 C8 1.373(4) . ?
C7 H7 0.9500 . ?
C8 C9 1.392(4) . ?
C8 H8 0.9500 . ?
C9 C10 1.523(4) . ?
C10 C11 1.531(5) . ?
C10 C12 1.538(4) . ?
C10 H10 1.0000 . ?
C11 H11A 0.9800 . ?
C11 H11B 0.9800 . ?
C11 H11C 0.9800 . ?
C12 H12A 0.9800 . ?
C12 H12B 0.9800 . ?
C12 H12C 0.9800 . ?
C13 Si1 1.857(3) . ?
C13 H13A 0.9800 . ?
C13 H13B 0.9800 . ?
C13 H13C 0.9800 . ?
C14 Si1 1.865(3) . ?
C14 H14A 0.9800 . ?
C14 H14B 0.9800 . ?
C14 H14C 0.9800 . ?
C15 C20 1.397(4) . ?
C15 C16 1.397(4) . ?
C15 Si1 1.880(3) . ?
C16 C17 1.381(4) . ?
C16 H16 0.9500 . ?
C17 C18 1.401(4) . ?
C17 H17 0.9500 . ?
C18 C19 1.395(4) . ?
C18 Si2 1.887(3) . ?
C19 C20 1.383(4) . ?
C19 H19 0.9500 . ?
C20 H20 0.9500 . ?
C21 Si2 1.854(3) . ?
C21 H21A 0.9800 . ?
C21 H21B 0.9800 . ?
C21 H21C 0.9800 . ?
C22 Si2 1.864(3) . ?
C22 H22A 0.9800 . ?
C22 H22B 0.9800 . ?
C22 H22C 0.9800 . ?
C23 C24 1.409(4) . ?
C23 C31 1.415(4) . ?
C23 N2 1.456(3) . ?
C24 C28 1.404(5) . ?
C24 C25 1.510(5) . ?
C25 C27 1.532(5) . ?
C25 C26 1.541(5) . ?
C25 H25 1.0000 . ?
C26 H26A 0.9800 . ?
C26 H26B 0.9800 . ?
C26 H26C 0.9800 . ?
C27 H27A 0.9800 . ?
C27 H27B 0.9800 . ?
C27 H27C 0.9800 . ?
C28 C29 1.378(5) . ?
C28 H28 0.9500 . ?
C29 C30 1.359(5) . ?
C29 H29 0.9500 . ?
C30 C31 1.392(4) . ?
C30 H30 0.9500 . ?
C31 C32 1.511(5) . ?
C32 C33 1.530(5) . ?
C32 C34 1.534(5) . ?
C32 H32 1.0000 . ?
C33 H33A 0.9800 . ?
C33 H33B 0.9800 . ?
C33 H33C 0.9800 . ?
C34 H34A 0.9800 . ?
C34 H34B 0.9800 . ?
C34 H34C 0.9800 . ?
C35 N3 1.334(3) . ?
C35 C36 1.378(4) . ?
C35 H35 0.9500 . ?
C36 N4 1.331(3) . ?
C36 H36 0.9500 . ?
C37 N4 1.344(3) . ?
C37 C38 1.366(4) . ?
C37 H37 0.9500 . ?
C38 N3 1.350(3) . ?
C38 H38 0.9500 . ?
Al1 N1 1.799(2) . ?
Al1 N4 2.022(2) . ?
Al1 Cl1 2.1203(11) . ?
Al1 Cl2 2.1229(11) . ?
Al2 N2 1.801(2) . ?
Al2 N3 2.000(2) . ?
Al2 Cl3 2.1224(11) . ?
Al2 Cl4 2.1254(11) . ?
N1 Si1 1.751(2) . ?
N2 Si2 1.748(2) . ?
